data_7111872
loop_
_publ_author_name
'Richard C. Knighton'
'Paul D. Beer'

_publ_section_title
;
 Axle component separated ion-pair recognition by a neutral heteroditopic
 [2]rotaxane
;
_journal_coden_Cambridge 182
_journal_name_full Chem.Commun.
_journal_page_first 1540
_journal_paper_doi 10.1039/c3cc48905a
_journal_volume 50
_journal_year 2014
_chemical_compound_source synthesised
_chemical_formula_moiety ' C63 H63 N3 O12, C2 H6 O S'
_chemical_formula_sum 'C65 H69 N3 O13 S'
_chemical_formula_weight 1132.34
_space_group_IT_number 2
_symmetry_cell_setting triclinic
_symmetry_space_group_name_Hall '-P 1'
_symmetry_space_group_name_H-M 'P -1'
_atom_sites_solution_hydrogens difmap
_atom_sites_solution_primary other
_cell_angle_alpha 80.423(8)
_cell_angle_beta 87.747(7)
_cell_angle_gamma 74.632(9)
_cell_formula_units_Z 2
_cell_length_a 12.6430(12)
_cell_length_b 14.2835(16)
_cell_length_c 16.9650(12)
_cell_measurement_reflns_used 7985
_cell_measurement_temperature 100
_cell_measurement_theta_max 28
_cell_measurement_theta_min 2
_cell_volume 2912.9(5)
_computing_cell_refinement 'CrysAlis, (Oxford Diffraction, 2002)'
_computing_data_collection 'SuperNova, (Oxford Diffraction, 2010)'
_computing_data_reduction 'CrysAlis, (Oxford Diffraction, 2002)'
_computing_molecular_graphics 'CAMERON (Watkin et al., 1996)'
_computing_publication_material 'CRYSTALS (Betteridge et al., 2003)'
_computing_structure_refinement 'CRYSTALS (Betteridge et al., 2003)'
_computing_structure_solution 'Superflip (Palatinus & Chapuis, 2007)'
_diffrn_ambient_temperature 0
_diffrn_measured_fraction_theta_full 0.885
_diffrn_measured_fraction_theta_max 0.781
_diffrn_measurement_device Area
_diffrn_measurement_device_type synchrotron
_diffrn_measurement_method \w
_diffrn_radiation_monochromator 'Si(1 1 1) double-crystal monochromator'
_diffrn_radiation_type synchrotron
_diffrn_radiation_wavelength 0.68890
_diffrn_reflns_av_R_equivalents 0.103
_diffrn_reflns_limit_h_max 14
_diffrn_reflns_limit_h_min -17
_diffrn_reflns_limit_k_max 19
_diffrn_reflns_limit_k_min -19
_diffrn_reflns_limit_l_max 23
_diffrn_reflns_limit_l_min -22
_diffrn_reflns_number 27664
_diffrn_reflns_theta_full 25.076
_diffrn_reflns_theta_max 29.501
_diffrn_reflns_theta_min 1.619
_diffrn_standards_number 0
_exptl_absorpt_coefficient_mu 0.124
_exptl_absorpt_correction_T_max 1.00
_exptl_absorpt_correction_T_min 0.73
_exptl_absorpt_correction_type multi-scan
_exptl_absorpt_process_details 'CrysAlis, (Oxford Diffraction, 2002)'
_exptl_crystal_colour colour
_exptl_crystal_density_diffrn 1.291
_exptl_crystal_density_method 'not measured'
_exptl_crystal_description plate
_exptl_crystal_F_000 1200.000
_exptl_crystal_size_max 0.05
_exptl_crystal_size_mid 0.03
_exptl_crystal_size_min 0.01
_refine_diff_density_max 1.23
_refine_diff_density_min -0.61
_refine_ls_extinction_method None
_refine_ls_goodness_of_fit_ref 0.9922
_refine_ls_hydrogen_treatment constr
_refine_ls_matrix_type full
_refine_ls_number_parameters 766
_refine_ls_number_reflns 9464
_refine_ls_number_restraints 0
_refine_ls_R_factor_all 0.1191
_refine_ls_R_factor_gt 0.0979
_refine_ls_shift/su_max 0.0002667
_refine_ls_shift/su_mean 0.0000163
_refine_ls_structure_factor_coef Fsqd
_refine_ls_weighting_details
;
 Method, part 1, Chebychev polynomial, (Watkin, 1994, Prince, 1982) 
 [weight] = 1.0/[A~0~*T~0~(x)+A~1~*T~1~(x) ... +A~n-1~]*T~n-1~(x)] 
 where A~i~ are the Chebychev coefficients listed below and x= Fcalc/Fmax 
 Method = Robust Weighting (Prince, 1982) 
 W = [weight] * [1-(deltaF/6*sigmaF)^2^]^2^ 
 A~i~ are: 
 0.724E+04 0.122E+05 0.773E+04 0.331E+04 790. 
;
_refine_ls_weighting_scheme calc
_refine_ls_wR_factor_all 0.3130
_refine_ls_wR_factor_gt 0.2492
_refine_ls_wR_factor_ref 0.3129
_reflns_limit_h_max 16
_reflns_limit_h_min -17
_reflns_limit_k_max 19
_reflns_limit_k_min -19
_reflns_limit_l_max 23
_reflns_limit_l_min 0
_reflns_number_gt 6383
_reflns_number_total 13925
_reflns_threshold_expression I>2.0\s(I)
_oxford_diffrn_Wilson_B_factor 4.37
_oxford_diffrn_Wilson_scale 0.01
_oxford_refine_ls_r_factor_ref 0.1190
_oxford_refine_ls_scale 8.3(5)
_oxford_reflns_number_all 9466
_oxford_reflns_threshold_expression_ref I>-3.0\s(I)
_cod_data_source_file c3cc48905a.txt
_cod_data_source_block global
_cod_depositor_comments
;
The following automatic conversions were performed:

'_atom_sites_solution_primary' value 'Other' changed to 'other'
according to the built-in table from CIF Core dictionary named
'cif_core.dic' version 2.4.1 from 2010-06-29.

Automatic conversion script
Id: cif_fix_values 2281 2013-09-26 08:29:07Z andrius 
;
_cod_original_sg_symbol_H-M 'P -1 '
_cod_database_code 7111872

loop_
_symmetry_equiv_pos_as_xyz
x,y,z
-x,-y,-z

loop_
_atom_site_label
_atom_site_type_symbol
_atom_site_fract_x
_atom_site_fract_y
_atom_site_fract_z
_atom_site_U_iso_or_equiv
_atom_site_occupancy
_atom_site_adp_type
_atom_site_refinement_flags_posn
_atom_site_disorder_assembly
_atom_site_disorder_group
O1 O 0.1524(2) 0.81236(19) 0.27756(15) 0.0541 1.0000 Uani . . .
C2 C 0.0819(3) 0.8471(3) 0.2265(2) 0.0515 1.0000 Uani . . .
C3 C 0.1111(3) 0.8650(3) 0.1403(2) 0.0521 1.0000 Uani . . .
C4 C 0.2312(3) 0.8415(3) 0.1203(2) 0.0531 1.0000 Uani . . .
C5 C 0.2826(3) 0.7303(3) 0.1316(2) 0.0505 1.0000 Uani . . .
C6 C 0.3616(3) 0.6837(3) 0.1899(2) 0.0507 1.0000 Uani . . .
O7 O 0.4044(2) 0.7401(2) 0.23430(15) 0.0552 1.0000 Uani . . .
C8 C 0.4892(3) 0.7778(3) 0.1910(2) 0.0595 1.0000 Uani . . .
C9 C 0.5261(3) 0.8421(3) 0.2391(2) 0.0573 1.0000 Uani . . .
O10 O 0.5917(2) 0.77949(19) 0.30481(16) 0.0559 1.0000 Uani . . .
C11 C 0.6254(3) 0.8242(3) 0.3603(2) 0.0512 1.0000 Uani . . .
C12 C 0.6916(3) 0.7613(3) 0.4226(2) 0.0480 1.0000 Uani . . .
C13 C 0.7295(3) 0.7985(3) 0.4818(2) 0.0509 1.0000 Uani . . .
C14 C 0.7037(3) 0.8996(3) 0.4821(2) 0.0526 1.0000 Uani . . .
O15 O 0.7479(2) 0.9298(2) 0.54383(16) 0.0579 1.0000 Uani . . .
C16 C 0.7038(4) 1.0296(3) 0.5575(3) 0.0648 1.0000 Uani . . .
C17 C 0.7711(5) 1.0514(3) 0.6183(3) 0.0734 1.0000 Uani . . .
N18 N 0.7752(3) 0.9873(2) 0.69545(19) 0.0583 1.0000 Uani . . .
C19 C 0.8671(3) 0.9521(3) 0.7386(2) 0.0567 1.0000 Uani . . .
O20 O 0.9564(3) 0.9646(2) 0.7146(2) 0.0722 1.0000 Uani . . .
C21 C 0.8571(3) 0.8973(3) 0.8211(2) 0.0550 1.0000 Uani . . .
C22 C 0.7586(3) 0.9053(3) 0.8605(2) 0.0531 1.0000 Uani . . .
C23 C 0.7556(3) 0.8488(3) 0.9359(2) 0.0599 1.0000 Uani . . .
C24 C 0.6492(4) 0.8494(4) 0.9799(2) 0.0676 1.0000 Uani . . .
O25 O 0.6462(3) 0.8314(3) 1.05270(19) 0.0925 1.0000 Uani . . .
N26 N 0.5607(3) 0.8698(4) 0.9329(2) 0.0782 1.0000 Uani . . .
C27 C 0.4521(4) 0.8713(6) 0.9659(3) 0.0933 1.0000 Uani . . .
C28 C 0.3771(4) 0.8710(5) 0.9030(3) 0.0814 1.0000 Uani . . .
O29 O 0.4002(3) 0.7871(3) 0.8702(2) 0.0833 1.0000 Uani . . .
C30 C 0.3340(4) 0.7798(4) 0.8076(3) 0.0735 1.0000 Uani . . .
C31 C 0.2649(5) 0.8601(4) 0.7662(4) 0.0874 1.0000 Uani . . .
C32 C 0.2021(4) 0.8488(4) 0.6993(3) 0.0806 1.0000 Uani . . .
C33 C 0.2156(3) 0.7604(3) 0.6798(2) 0.0614 1.0000 Uani . . .
O34 O 0.1590(3) 0.7365(2) 0.62136(16) 0.0639 1.0000 Uani . . .
C35 C 0.0762(3) 0.8125(3) 0.5764(3) 0.0609 1.0000 Uani . . .
C36 C 0.0171(3) 0.7646(3) 0.5263(2) 0.0591 1.0000 Uani . . .
O37 O 0.0895(2) 0.7274(2) 0.46521(15) 0.0550 1.0000 Uani . . .
C38 C 0.0438(3) 0.6798(3) 0.4158(2) 0.0507 1.0000 Uani . . .
C39 C 0.0807(3) 0.5778(3) 0.4218(2) 0.0512 1.0000 Uani . . .
C40 C 0.0387(3) 0.5298(3) 0.3694(2) 0.0529 1.0000 Uani . . .
C41 C -0.0415(3) 0.5811(3) 0.3117(2) 0.0484 1.0000 Uani . . .
C42 C -0.0764(3) 0.6831(3) 0.3088(2) 0.0504 1.0000 Uani . . .
C43 C -0.0333(3) 0.7335(3) 0.3569(2) 0.0490 1.0000 Uani . . .
C44 C -0.0614(3) 0.8458(3) 0.3363(2) 0.0530 1.0000 Uani . . .
C45 C -0.0380(3) 0.8716(3) 0.2491(2) 0.0532 1.0000 Uani . . .
C46 C -0.1138(3) 0.9077(3) 0.1914(2) 0.0588 1.0000 Uani . . .
C47 C -0.0843(4) 0.9286(3) 0.1066(3) 0.0632 1.0000 Uani . . .
C48 C 0.0311(3) 0.9028(3) 0.0859(2) 0.0603 1.0000 Uani . . .
O49 O -0.1567(3) 0.9689(3) 0.0553(2) 0.0763 1.0000 Uani . . .
C50 C -0.0855(3) 0.5355(3) 0.2502(2) 0.0584 1.0000 Uani . . .
C51 C -0.0318(4) 0.4261(3) 0.2546(3) 0.0636 1.0000 Uani . . .
C52 C -0.0645(7) 0.5886(4) 0.1660(3) 0.0950 1.0000 Uani . . .
C53 C -0.2096(4) 0.5514(4) 0.2606(4) 0.0831 1.0000 Uani . . .
C54 C 0.1710(3) 0.5202(3) 0.4819(2) 0.0562 1.0000 Uani . . .
C55 C 0.2790(3) 0.5465(3) 0.4595(2) 0.0526 1.0000 Uani . . .
C56 C 0.3355(3) 0.5134(3) 0.3863(2) 0.0494 1.0000 Uani . . .
O57 O 0.3067(2) 0.45480(18) 0.35255(16) 0.0554 1.0000 Uani . . .
C58 C 0.4312(3) 0.5543(3) 0.3553(2) 0.0530 1.0000 Uani . . .
C59 C 0.4764(3) 0.5318(3) 0.2753(2) 0.0594 1.0000 Uani . . .
C60 C 0.3984(3) 0.5814(3) 0.2059(2) 0.0528 1.0000 Uani . . .
C61 C 0.3632(3) 0.5263(3) 0.1564(2) 0.0562 1.0000 Uani . . .
C62 C 0.2916(3) 0.5712(3) 0.0919(2) 0.0527 1.0000 Uani . . .
C63 C 0.2498(3) 0.6730(3) 0.0827(2) 0.0536 1.0000 Uani . . .
C64 C 0.2643(4) 0.5099(3) 0.0334(2) 0.0597 1.0000 Uani . . .
C65 C 0.2228(7) 0.4254(5) 0.0783(4) 0.0782 0.7062 Uani . 1 1
C66 C 0.3702(7) 0.4683(7) -0.0114(5) 0.0918 0.7062 Uani . 1 1
C67 C 0.1786(7) 0.5723(5) -0.0279(4) 0.0795 0.7062 Uani . 1 1
C68 C 0.4721(3) 0.6059(3) 0.4001(2) 0.0587 1.0000 Uani . . .
C69 C 0.4236(4) 0.6290(3) 0.4771(2) 0.0629 1.0000 Uani . . .
C70 C 0.3227(3) 0.5985(3) 0.5013(2) 0.0570 1.0000 Uani . . .
O71 O 0.4644(3) 0.6724(3) 0.5185(2) 0.0880 1.0000 Uani . . .
C72 C 0.2914(5) 0.6802(4) 0.7241(3) 0.0801 1.0000 Uani . . .
C73 C 0.3525(4) 0.6910(4) 0.7858(3) 0.0764 1.0000 Uani . . .
C74 C 0.8545(5) 0.7906(4) 0.9690(3) 0.0776 1.0000 Uani . . .
N75 N 0.9510(4) 0.7824(4) 0.9325(3) 0.0848 1.0000 Uani . . .
C76 C 0.9522(4) 0.8348(3) 0.8598(3) 0.0695 1.0000 Uani . . .
C77 C 0.6388(4) 0.9625(3) 0.4219(3) 0.0666 1.0000 Uani . . .
C78 C 0.6013(4) 0.9253(3) 0.3603(3) 0.0630 1.0000 Uani . . .
O79 O 0.5853(2) 0.8829(2) 0.75281(18) 0.0640 1.0000 Uani . . .
S80 S 0.60236(7) 0.77783(7) 0.73916(5) 0.0513 1.0000 Uani . . .
C81 C 0.5401(3) 0.7837(3) 0.6459(2) 0.0514 1.0000 Uani . . .
C82 C 0.7429(3) 0.7379(3) 0.7099(2) 0.0569 1.0000 Uani . . .
C165 C 0.3306(15) 0.3974(11) 0.0459(10) 0.0744 0.2938 Uani . 1 2
C166 C 0.2852(14) 0.5522(12) -0.0524(8) 0.0656 0.2938 Uani . 1 2
C167 C 0.1416(16) 0.5097(15) 0.0429(10) 0.0802 0.2938 Uani . 1 2
H41 H 0.2692 0.8639 0.1588 0.0644 1.0000 Uiso R . .
H42 H 0.2430 0.8718 0.0658 0.0641 1.0000 Uiso R . .
H81 H 0.4604 0.8146 0.1395 0.0711 1.0000 Uiso R . .
H82 H 0.5523 0.7226 0.1832 0.0708 1.0000 Uiso R . .
H91 H 0.5703 0.8786 0.2056 0.0691 1.0000 Uiso R . .
H92 H 0.4622 0.8864 0.2584 0.0690 1.0000 Uiso R . .
H121 H 0.7080 0.6937 0.4215 0.0580 1.0000 Uiso R . .
H131 H 0.7761 0.7558 0.5217 0.0611 1.0000 Uiso R . .
H161 H 0.7017 1.0754 0.5069 0.0788 1.0000 Uiso R . .
H162 H 0.6287 1.0373 0.5771 0.0777 1.0000 Uiso R . .
H171 H 0.7413 1.1201 0.6245 0.0875 1.0000 Uiso R . .
H172 H 0.8450 1.0420 0.5970 0.0880 1.0000 Uiso R . .
H221 H 0.6953 0.9475 0.8377 0.0637 1.0000 Uiso R . .
H271 H 0.4248 0.9302 0.9907 0.1116 1.0000 Uiso R . .
H272 H 0.4566 0.8127 1.0056 0.1121 1.0000 Uiso R . .
H311 H 0.2560 0.9224 0.7793 0.1052 1.0000 Uiso R . .
H321 H 0.1540 0.9038 0.6695 0.0971 1.0000 Uiso R . .
H352 H 0.0252 0.8452 0.6129 0.0731 1.0000 Uiso R . .
H351 H 0.1067 0.8597 0.5427 0.0732 1.0000 Uiso R . .
H361 H -0.0477 0.8124 0.5024 0.0709 1.0000 Uiso R . .
H362 H -0.0057 0.7112 0.5602 0.0704 1.0000 Uiso R . .
H401 H 0.0665 0.4609 0.3720 0.0627 1.0000 Uiso R . .
H421 H -0.1312 0.7189 0.2722 0.0599 1.0000 Uiso R . .
H442 H -0.0146 0.8700 0.3679 0.0640 1.0000 Uiso R . .
H441 H -0.1368 0.8740 0.3475 0.0639 1.0000 Uiso R . .
H461 H -0.1884 0.9207 0.2044 0.0708 1.0000 Uiso R . .
H481 H 0.0515 0.9140 0.0319 0.0725 1.0000 Uiso R . .
H511 H -0.0590 0.4031 0.2112 0.0944 1.0000 Uiso R . .
H512 H -0.0499 0.3914 0.3048 0.0944 1.0000 Uiso R . .
H513 H 0.0477 0.4150 0.2496 0.0944 1.0000 Uiso R . .
H521 H -0.0832 0.5551 0.1262 0.1416 1.0000 Uiso R . .
H522 H -0.1101 0.6562 0.1606 0.1421 1.0000 Uiso R . .
H523 H 0.0128 0.5883 0.1617 0.1419 1.0000 Uiso R . .
H533 H -0.2398 0.5287 0.2186 0.1247 1.0000 Uiso R . .
H532 H -0.2434 0.6200 0.2586 0.1249 1.0000 Uiso R . .
H531 H -0.2246 0.5160 0.3115 0.1248 1.0000 Uiso R . .
H542 H 0.1506 0.5357 0.5345 0.0671 1.0000 Uiso R . .
H541 H 0.1805 0.4505 0.4816 0.0667 1.0000 Uiso R . .
H591 H 0.5442 0.5518 0.2668 0.0709 1.0000 Uiso R . .
H592 H 0.4923 0.4616 0.2766 0.0712 1.0000 Uiso R . .
H611 H 0.3850 0.4582 0.1665 0.0669 1.0000 Uiso R . .
H631 H 0.1973 0.7046 0.0428 0.0634 1.0000 Uiso R . .
H652 H 0.1986 0.3913 0.0407 0.1169 0.7062 Uiso R 1 1
H651 H 0.2811 0.3795 0.1104 0.1169 0.7062 Uiso R 1 1
H653 H 0.1632 0.4496 0.1119 0.1169 0.7062 Uiso R 1 1
H661 H 0.3555 0.4304 -0.0491 0.1375 0.7062 Uiso R 1 1
H662 H 0.3977 0.5213 -0.0397 0.1379 0.7062 Uiso R 1 1
H663 H 0.4260 0.4264 0.0252 0.1379 0.7062 Uiso R 1 1
H671 H 0.1698 0.5331 -0.0674 0.1190 0.7062 Uiso R 1 1
H672 H 0.2013 0.6282 -0.0549 0.1190 0.7062 Uiso R 1 1
H673 H 0.1095 0.5956 -0.0027 0.1188 0.7062 Uiso R 1 1
H681 H 0.5317 0.6302 0.3818 0.0693 1.0000 Uiso R . .
H701 H 0.2889 0.6169 0.5492 0.0683 1.0000 Uiso R . .
H721 H 0.2994 0.6173 0.7117 0.0967 1.0000 Uiso R . .
H731 H 0.4075 0.6378 0.8128 0.0919 1.0000 Uiso R . .
H741 H 0.8542 0.7550 1.0202 0.0930 1.0000 Uiso R . .
H761 H 1.0204 0.8304 0.8344 0.0823 1.0000 Uiso R . .
H771 H 0.6184 1.0297 0.4228 0.0800 1.0000 Uiso R . .
H781 H 0.5618 0.9699 0.3173 0.0760 1.0000 Uiso R . .
H1652 H 0.3192 0.3687 0.0008 0.1110 0.2938 Uiso R 1 2
H1651 H 0.4078 0.3917 0.0510 0.1109 0.2938 Uiso R 1 2
H1653 H 0.3058 0.3629 0.0936 0.1109 0.2938 Uiso R 1 2
H1661 H 0.2871 0.5040 -0.0863 0.0980 0.2938 Uiso R 1 2
H1663 H 0.3544 0.5691 -0.0560 0.0978 0.2938 Uiso R 1 2
H1662 H 0.2271 0.6100 -0.0704 0.0979 0.2938 Uiso R 1 2
H1673 H 0.1260 0.4629 0.0135 0.1200 0.2938 Uiso R 1 2
H1672 H 0.0966 0.5744 0.0228 0.1200 0.2938 Uiso R 1 2
H1671 H 0.1256 0.4926 0.0982 0.1200 0.2938 Uiso R 1 2
H822 H 0.7558 0.6741 0.6931 0.0843 1.0000 Uiso R . .
H261 H 0.5698 0.8692 0.8819 0.0937 1.0000 Uiso R . .
H811 H 0.4629 0.8056 0.6525 0.0765 1.0000 Uiso R . .
H813 H 0.5635 0.8277 0.6059 0.0764 1.0000 Uiso R . .
H821 H 0.7589 0.7842 0.6668 0.0846 1.0000 Uiso R . .
H812 H 0.5591 0.7203 0.6310 0.0762 1.0000 Uiso R . .
H823 H 0.7902 0.7321 0.7542 0.0852 1.0000 Uiso R . .
H181 H 0.7170 0.9679 0.7102 0.0702 1.0000 Uiso R . .
H281 H 0.3027 0.8816 0.9243 0.0983 1.0000 Uiso R . .
H282 H 0.3788 0.9203 0.8569 0.0983 1.0000 Uiso R . .

loop_
_atom_site_aniso_label
_atom_site_aniso_U_11
_atom_site_aniso_U_22
_atom_site_aniso_U_33
_atom_site_aniso_U_23
_atom_site_aniso_U_13
_atom_site_aniso_U_12
O1 0.0515(14) 0.0649(14) 0.0479(13) -0.0063(11) -0.0101(11) -0.0191(11)
C2 0.053(2) 0.0538(18) 0.053(2) -0.0071(15) -0.0038(16) -0.0231(15)
C3 0.056(2) 0.0564(19) 0.0462(18) -0.0042(14) -0.0062(16) -0.0210(15)
C4 0.053(2) 0.061(2) 0.0473(18) -0.0027(15) -0.0005(15) -0.0218(16)
C5 0.0501(19) 0.065(2) 0.0389(16) -0.0065(14) -0.0027(14) -0.0208(15)
C6 0.0512(19) 0.067(2) 0.0398(16) -0.0104(14) -0.0011(14) -0.0236(16)
O7 0.0552(15) 0.0704(15) 0.0462(13) -0.0087(11) -0.0048(11) -0.0270(12)
C8 0.053(2) 0.084(3) 0.051(2) -0.0110(17) -0.0035(16) -0.0349(19)
C9 0.055(2) 0.064(2) 0.053(2) -0.0034(16) -0.0125(17) -0.0188(16)
O10 0.0526(14) 0.0590(14) 0.0583(15) -0.0100(11) -0.0150(12) -0.0162(11)
C11 0.0480(19) 0.0596(19) 0.0511(19) -0.0132(15) -0.0087(15) -0.0194(15)
C12 0.0433(17) 0.0521(17) 0.0509(18) -0.0069(14) -0.0048(14) -0.0165(14)
C13 0.0448(18) 0.0604(19) 0.0459(17) -0.0013(14) -0.0045(14) -0.0147(14)
C14 0.0489(19) 0.064(2) 0.0521(19) -0.0133(15) -0.0048(15) -0.0233(15)
O15 0.0589(15) 0.0658(15) 0.0539(14) -0.0155(11) -0.0131(12) -0.0194(12)
C16 0.085(3) 0.0495(19) 0.062(2) -0.0065(16) -0.007(2) -0.0218(18)
C17 0.105(4) 0.067(2) 0.058(2) -0.0050(19) -0.007(2) -0.042(2)
N18 0.066(2) 0.0646(18) 0.0532(17) -0.0118(14) -0.0033(15) -0.0309(15)
C19 0.056(2) 0.060(2) 0.059(2) -0.0109(16) 0.0034(18) -0.0252(17)
O20 0.0641(18) 0.0720(17) 0.084(2) -0.0067(15) 0.0099(15) -0.0299(14)
C21 0.057(2) 0.0544(18) 0.059(2) -0.0074(15) -0.0054(17) -0.0247(15)
C22 0.053(2) 0.061(2) 0.0514(19) -0.0108(15) -0.0071(16) -0.0242(16)
C23 0.062(2) 0.077(2) 0.052(2) -0.0126(17) -0.0090(18) -0.0355(19)
C24 0.075(3) 0.091(3) 0.049(2) -0.0136(19) -0.0021(19) -0.040(2)
O25 0.101(3) 0.152(3) 0.0506(17) -0.0187(18) 0.0026(17) -0.077(3)
N26 0.065(2) 0.140(4) 0.0491(19) -0.036(2) 0.0073(17) -0.049(2)
C27 0.068(3) 0.167(6) 0.072(3) -0.059(3) 0.017(2) -0.056(3)
C28 0.058(2) 0.137(4) 0.066(3) -0.051(3) 0.011(2) -0.037(3)
O29 0.070(2) 0.128(3) 0.0650(18) -0.0317(18) -0.0007(15) -0.0387(19)
C30 0.060(2) 0.111(4) 0.051(2) -0.023(2) 0.0030(19) -0.020(2)
C31 0.090(4) 0.094(3) 0.094(4) -0.055(3) 0.012(3) -0.029(3)
C32 0.062(3) 0.098(3) 0.092(3) -0.041(3) -0.014(2) -0.020(2)
C33 0.059(2) 0.093(3) 0.0455(19) -0.0208(18) 0.0043(17) -0.038(2)
O34 0.0738(18) 0.0733(17) 0.0536(15) -0.0107(12) -0.0165(13) -0.0322(14)
C35 0.058(2) 0.071(2) 0.058(2) -0.0164(18) -0.0036(18) -0.0198(18)
C36 0.054(2) 0.083(3) 0.0475(19) -0.0149(17) -0.0011(16) -0.0269(18)
O37 0.0521(14) 0.0718(15) 0.0478(13) -0.0140(11) -0.0044(11) -0.0244(12)
C38 0.0484(19) 0.065(2) 0.0463(18) -0.0108(15) -0.0016(15) -0.0272(15)
C39 0.0496(19) 0.066(2) 0.0420(17) -0.0019(15) -0.0031(15) -0.0266(16)
C40 0.056(2) 0.0577(19) 0.0487(18) -0.0013(15) -0.0036(16) -0.0254(16)
C41 0.0423(17) 0.0631(19) 0.0427(17) -0.0026(14) -0.0066(14) -0.0213(14)
C42 0.0434(18) 0.068(2) 0.0422(17) -0.0033(15) -0.0050(14) -0.0205(15)
C43 0.0474(18) 0.0603(19) 0.0443(17) -0.0086(14) 0.0025(14) -0.0232(15)
C44 0.0462(18) 0.061(2) 0.055(2) -0.0107(15) 0.0032(15) -0.0201(15)
C45 0.0526(19) 0.0534(18) 0.054(2) -0.0038(15) -0.0028(16) -0.0176(15)
C46 0.0469(19) 0.065(2) 0.064(2) 0.0004(17) -0.0046(17) -0.0192(16)
C47 0.065(2) 0.061(2) 0.060(2) 0.0035(17) -0.0083(19) -0.0181(18)
C48 0.063(2) 0.064(2) 0.051(2) 0.0028(16) -0.0039(18) -0.0161(17)
O49 0.0675(18) 0.085(2) 0.0657(18) 0.0119(15) -0.0167(15) -0.0140(15)
C50 0.060(2) 0.062(2) 0.056(2) -0.0035(16) -0.0214(17) -0.0212(17)
C51 0.062(2) 0.066(2) 0.063(2) -0.0137(18) -0.0173(19) -0.0138(18)
C52 0.160(6) 0.090(3) 0.045(2) -0.006(2) -0.025(3) -0.049(3)
C53 0.060(3) 0.084(3) 0.112(4) -0.040(3) -0.030(3) -0.012(2)
C54 0.053(2) 0.067(2) 0.0489(19) 0.0027(16) -0.0092(16) -0.0212(16)
C55 0.053(2) 0.063(2) 0.0423(17) 0.0008(14) -0.0115(15) -0.0202(16)
C56 0.0444(18) 0.0577(18) 0.0467(18) 0.0015(14) -0.0174(14) -0.0177(14)
O57 0.0564(15) 0.0569(14) 0.0567(14) -0.0073(11) -0.0174(12) -0.0201(11)
C58 0.0488(19) 0.065(2) 0.0443(18) 0.0014(15) -0.0161(15) -0.0182(15)
C59 0.050(2) 0.072(2) 0.056(2) -0.0052(17) -0.0130(17) -0.0181(17)
C60 0.0488(19) 0.066(2) 0.0447(18) -0.0057(15) -0.0065(15) -0.0184(16)
C61 0.064(2) 0.065(2) 0.0428(18) -0.0070(15) -0.0076(16) -0.0228(17)
C62 0.054(2) 0.066(2) 0.0431(18) -0.0096(15) -0.0090(15) -0.0230(16)
C63 0.051(2) 0.067(2) 0.0426(17) -0.0032(15) -0.0082(15) -0.0165(16)
C64 0.073(3) 0.069(2) 0.0436(18) -0.0111(16) -0.0118(17) -0.0278(19)
C65 0.096(5) 0.074(4) 0.077(4) -0.015(3) -0.019(4) -0.041(4)
C66 0.093(5) 0.118(6) 0.076(5) -0.050(4) 0.001(4) -0.027(4)
C67 0.101(5) 0.078(4) 0.060(4) -0.014(3) -0.029(4) -0.020(4)
C68 0.057(2) 0.076(2) 0.0494(19) -0.0003(17) -0.0130(17) -0.0323(18)
C69 0.065(2) 0.085(3) 0.050(2) -0.0097(18) -0.0169(18) -0.037(2)
C70 0.058(2) 0.077(2) 0.0423(18) -0.0069(16) -0.0121(16) -0.0272(18)
O71 0.100(3) 0.131(3) 0.0635(19) -0.0316(19) -0.0015(17) -0.073(2)
C72 0.095(4) 0.088(3) 0.068(3) 0.006(2) -0.031(3) -0.050(3)
C73 0.081(3) 0.094(3) 0.061(3) -0.005(2) -0.013(2) -0.038(3)
C74 0.093(4) 0.093(3) 0.055(2) -0.005(2) -0.019(2) -0.041(3)
N75 0.070(2) 0.103(3) 0.075(3) 0.005(2) -0.023(2) -0.020(2)
C76 0.056(2) 0.081(3) 0.073(3) -0.011(2) -0.009(2) -0.023(2)
C77 0.063(2) 0.056(2) 0.080(3) -0.0124(19) -0.024(2) -0.0113(17)
C78 0.066(2) 0.058(2) 0.069(2) -0.0084(17) -0.027(2) -0.0185(17)
O79 0.0592(16) 0.0707(17) 0.0639(16) -0.0262(13) -0.0072(13) -0.0096(12)
S80 0.0471(5) 0.0646(6) 0.0429(5) -0.0063(4) -0.0027(4) -0.0169(4)
C81 0.0517(19) 0.0619(19) 0.0445(18) -0.0092(14) -0.0070(15) -0.0204(15)
C82 0.056(2) 0.059(2) 0.062(2) -0.0190(16) -0.0023(17) -0.0189(16)
C165 0.090(11) 0.060(8) 0.073(9) -0.015(7) -0.020(8) -0.014(7)
C166 0.075(9) 0.084(9) 0.048(7) -0.006(6) -0.008(6) -0.040(8)
C167 0.094(12) 0.106(12) 0.066(9) -0.028(8) 0.006(8) -0.062(10)

loop_
_atom_type_symbol
_atom_type_scat_dispersion_real
_atom_type_scat_dispersion_imag
_atom_type_scat_Cromer_Mann_a1
_atom_type_scat_Cromer_Mann_b1
_atom_type_scat_Cromer_Mann_a2
_atom_type_scat_Cromer_Mann_b2
_atom_type_scat_Cromer_Mann_a3
_atom_type_scat_Cromer_Mann_b3
_atom_type_scat_Cromer_Mann_a4
_atom_type_scat_Cromer_Mann_b4
_atom_type_scat_Cromer_Mann_c
_atom_type_scat_source
C 0.002 0.002 2.3100 20.8439 1.0200 10.2075 1.5886 0.5687 0.8650 51.6512 0.2156 'International Tables Vol C 4.2.6.8 and 6.1.1.4'
H 0.0000 0.0000 0.4930 10.5109 0.3229 26.1257 0.1402 3.1424 0.0408 57.7998 0.0030 'International Tables Vol C 4.2.6.8 and 6.1.1.4'
N 0.004 0.003 12.2126 0.0057 3.1322 9.8933 2.0125 28.9975 1.1663 0.5826 -11.5290 'International Tables Vol C 4.2.6.8 and 6.1.1.4'
O 0.007 0.0060 3.0485 13.2771 2.2868 5.7011 1.5463 0.3239 0.8670 32.9089 0.2508 'International Tables Vol C 4.2.6.8 and 6.1.1.4'
S 0.105 0.116 6.9053 1.4679 5.2034 22.2151 1.4379 0.2536 1.5863 56.1720 0.8669 'International Tables Vol C 4.2.6.8 and 6.1.1.4'

loop_
_geom_angle_atom_site_label_1
_geom_angle_atom_site_label_2
_geom_angle_atom_site_label_3
_geom_angle
_geom_angle_publ_flag
O1 C2 C3 121.0(3) yes
O1 C2 C45 120.4(3) yes
C3 C2 C45 118.6(3) yes
C2 C3 C4 117.0(3) yes
C2 C3 C48 119.2(3) yes
C4 C3 C48 123.8(3) yes
C3 C4 C5 111.4(3) yes
C3 C4 H41 108.6 no
C5 C4 H41 104.1 no
C3 C4 H42 111.0 no
C5 C4 H42 110.4 no
H41 C4 H42 111.2 no
C4 C5 C6 121.5(3) yes
C4 C5 C63 120.1(3) yes
C6 C5 C63 118.4(3) yes
C5 C6 O7 119.7(3) yes
C5 C6 C60 120.9(3) yes
O7 C6 C60 119.3(3) yes
C6 O7 C8 111.7(3) yes
O7 C8 C9 109.0(3) yes
O7 C8 H81 109.2 no
C9 C8 H81 110.7 no
O7 C8 H82 109.5 no
C9 C8 H82 108.6 no
H81 C8 H82 109.8 no
C8 C9 O10 107.9(3) yes
C8 C9 H91 108.8 no
O10 C9 H91 109.6 no
C8 C9 H92 108.8 no
O10 C9 H92 110.9 no
H91 C9 H92 110.8 no
C9 O10 C11 117.3(3) yes
O10 C11 C12 116.0(3) yes
O10 C11 C78 126.1(3) yes
C12 C11 C78 117.9(3) yes
C11 C12 C13 120.9(3) yes
C11 C12 H121 117.0 no
C13 C12 H121 122.1 no
C12 C13 C14 121.1(3) yes
C12 C13 H131 119.8 no
C14 C13 H131 119.0 no
C13 C14 O15 116.6(3) yes
C13 C14 C77 119.1(3) yes
O15 C14 C77 124.3(3) yes
C14 O15 C16 118.1(3) yes
O15 C16 C17 109.9(4) yes
O15 C16 H161 109.8 no
C17 C16 H161 110.9 no
O15 C16 H162 108.8 no
C17 C16 H162 109.1 no
H161 C16 H162 108.2 no
C16 C17 N18 113.5(3) yes
C16 C17 H171 107.9 no
N18 C17 H171 110.5 no
C16 C17 H172 106.5 no
N18 C17 H172 108.8 no
H171 C17 H172 109.6 no
C17 N18 C19 121.9(4) yes
C17 N18 H181 117.3 no
C19 N18 H181 120.5 no
N18 C19 O20 123.2(4) yes
N18 C19 C21 116.5(3) yes
O20 C19 C21 120.2(4) yes
C19 C21 C22 122.9(4) yes
C19 C21 C76 118.8(4) yes
C22 C21 C76 118.3(4) yes
C21 C22 C23 119.4(4) yes
C21 C22 H221 120.5 no
C23 C22 H221 120.1 no
C22 C23 C24 122.0(4) yes
C22 C23 C74 117.4(4) yes
C24 C23 C74 120.6(4) yes
C23 C24 O25 121.5(4) yes
C23 C24 N26 114.9(4) yes
O25 C24 N26 123.6(4) yes
C24 N26 C27 121.7(4) yes
C24 N26 H261 118.9 no
C27 N26 H261 117.9 no
N26 C27 C28 110.2(4) yes
N26 C27 H271 109.2 no
C28 C27 H271 110.0 no
N26 C27 H272 109.5 no
C28 C27 H272 107.9 no
H271 C27 H272 110.0 no
C27 C28 O29 115.2(5) yes
C27 C28 H281 109.2 no
O29 C28 H281 107.9 no
C27 C28 H282 112.5 no
O29 C28 H282 102.0 no
H281 C28 H282 109.8 no
C28 O29 C30 119.8(4) yes
O29 C30 C31 121.6(5) yes
O29 C30 C73 116.3(5) yes
C31 C30 C73 121.7(5) yes
C30 C31 C32 119.2(5) yes
C30 C31 H311 121.5 no
C32 C31 H311 119.3 no
C31 C32 C33 119.4(5) yes
C31 C32 H321 120.5 no
C33 C32 H321 120.0 no
C32 C33 O34 126.6(4) yes
C32 C33 C72 118.4(4) yes
O34 C33 C72 115.0(4) yes
C33 O34 C35 118.8(3) yes
O34 C35 C36 107.7(3) yes
O34 C35 H352 108.7 no
C36 C35 H352 109.2 no
O34 C35 H351 111.9 no
C36 C35 H351 110.0 no
H352 C35 H351 109.3 no
C35 C36 O37 108.8(3) yes
C35 C36 H361 109.7 no
O37 C36 H361 110.0 no
C35 C36 H362 109.4 no
O37 C36 H362 110.4 no
H361 C36 H362 108.6 no
C36 O37 C38 113.8(3) yes
O37 C38 C39 119.3(3) yes
O37 C38 C43 120.8(3) yes
C39 C38 C43 119.7(3) yes
C38 C39 C40 119.6(3) yes
C38 C39 C54 119.7(3) yes
C40 C39 C54 120.6(3) yes
C39 C40 C41 122.0(3) yes
C39 C40 H401 119.3 no
C41 C40 H401 118.7 no
C40 C41 C42 116.1(3) yes
C40 C41 C50 124.9(3) yes
C42 C41 C50 118.8(3) yes
C41 C42 C43 123.5(3) yes
C41 C42 H421 118.0 no
C43 C42 H421 118.5 no
C38 C43 C42 119.0(3) yes
C38 C43 C44 122.6(3) yes
C42 C43 C44 118.0(3) yes
C43 C44 C45 107.6(3) yes
C43 C44 H442 108.9 no
C45 C44 H442 109.3 no
C43 C44 H441 110.6 no
C45 C44 H441 110.6 no
H442 C44 H441 109.8 no
C2 C45 C44 115.6(3) yes
C2 C45 C46 119.0(3) yes
C44 C45 C46 125.3(3) yes
C45 C46 C47 122.1(4) yes
C45 C46 H461 119.9 no
C47 C46 H461 118.0 no
C46 C47 C48 118.0(3) yes
C46 C47 O49 120.4(4) yes
C48 C47 O49 121.6(4) yes
C47 C48 C3 123.0(4) yes
C47 C48 H481 119.2 no
C3 C48 H481 117.8 no
C41 C50 C51 113.3(3) yes
C41 C50 C52 108.2(3) yes
C51 C50 C52 108.3(4) yes
C41 C50 C53 109.7(3) yes
C51 C50 C53 109.0(3) yes
C52 C50 C53 108.1(4) yes
C50 C51 H511 108.9 no
C50 C51 H512 109.2 no
H511 C51 H512 109.5 no
C50 C51 H513 109.6 no
H511 C51 H513 109.2 no
H512 C51 H513 110.4 no
C50 C52 H521 109.3 no
C50 C52 H522 107.4 no
H521 C52 H522 111.0 no
C50 C52 H523 109.0 no
H521 C52 H523 110.1 no
H522 C52 H523 110.0 no
C50 C53 H533 110.5 no
C50 C53 H532 109.1 no
H533 C53 H532 108.6 no
C50 C53 H531 109.6 no
H533 C53 H531 109.4 no
H532 C53 H531 109.5 no
C39 C54 C55 110.8(3) yes
C39 C54 H542 109.9 no
C55 C54 H542 108.1 no
C39 C54 H541 108.1 no
C55 C54 H541 109.5 no
H542 C54 H541 110.4 no
C54 C55 C56 117.3(3) yes
C54 C55 C70 123.2(4) yes
C56 C55 C70 119.5(3) yes
C55 C56 O57 121.5(3) yes
C55 C56 C58 117.6(3) yes
O57 C56 C58 120.9(3) yes
C56 C58 C59 116.6(3) yes
C56 C58 C68 119.6(3) yes
C59 C58 C68 123.8(3) yes
C58 C59 C60 114.0(3) yes
C58 C59 H591 108.2 no
C60 C59 H591 109.6 no
C58 C59 H592 108.2 no
C60 C59 H592 107.7 no
H591 C59 H592 108.9 no
C59 C60 C6 120.0(3) yes
C59 C60 C61 121.2(3) yes
C6 C60 C61 118.8(3) yes
C60 C61 C62 121.8(4) yes
C60 C61 H611 120.4 no
C62 C61 H611 117.7 no
C61 C62 C63 117.2(3) yes
C61 C62 C64 120.5(3) yes
C63 C62 C64 122.3(3) yes
C5 C63 C62 122.4(3) yes
C5 C63 H631 118.4 no
C62 C63 H631 119.2 no
C62 C64 C65 110.4(4) yes
C62 C64 C66 107.9(4) yes
C65 C64 C66 109.4(6) yes
C62 C64 C67 111.5(4) yes
C65 C64 C67 109.3(5) yes
C66 C64 C67 108.3(5) yes
C62 C64 C165 115.8(6) yes
C62 C64 C166 110.8(6) yes
C165 C64 C166 106.2(10) yes
C62 C64 C167 108.9(7) yes
C165 C64 C167 105.4(11) yes
C166 C64 C167 109.4(9) yes
C64 C65 H652 109.9 no
C64 C65 H651 109.6 no
H652 C65 H651 108.5 no
C64 C65 H653 110.2 no
H652 C65 H653 109.2 no
H651 C65 H653 109.3 no
C64 C66 H661 109.8 no
C64 C66 H662 110.1 no
H661 C66 H662 108.8 no
C64 C66 H663 110.9 no
H661 C66 H663 108.4 no
H662 C66 H663 108.7 no
C64 C67 H671 109.1 no
C64 C67 H672 110.7 no
H671 C67 H672 108.3 no
C64 C67 H673 110.8 no
H671 C67 H673 109.6 no
H672 C67 H673 108.3 no
C58 C68 C69 122.1(3) yes
C58 C68 H681 120.0 no
C69 C68 H681 117.8 no
C68 C69 C70 117.1(3) yes
C68 C69 O71 121.3(4) yes
C70 C69 O71 121.6(4) yes
C69 C70 C55 123.2(4) yes
C69 C70 H701 117.1 no
C55 C70 H701 119.7 no
C33 C72 C73 122.3(5) yes
C33 C72 H721 118.7 no
C73 C72 H721 119.0 no
C72 C73 C30 118.7(5) yes
C72 C73 H731 122.0 no
C30 C73 H731 119.3 no
C23 C74 N75 124.2(4) yes
C23 C74 H741 118.4 no
N75 C74 H741 117.4 no
C74 N75 C76 117.6(4) yes
C21 C76 N75 122.9(4) yes
C21 C76 H761 119.2 no
N75 C76 H761 117.9 no
C14 C77 C78 120.3(4) yes
C14 C77 H771 119.9 no
C78 C77 H771 119.9 no
C77 C78 C11 120.8(4) yes
C77 C78 H781 118.8 no
C11 C78 H781 120.3 no
O79 S80 C81 106.76(17) yes
O79 S80 C82 105.81(17) yes
C81 S80 C82 98.22(18) yes
S80 C81 H811 107.5 no
S80 C81 H813 111.0 no
H811 C81 H813 109.7 no
S80 C81 H812 109.4 no
H811 C81 H812 110.2 no
H813 C81 H812 109.0 no
S80 C82 H822 109.3 no
S80 C82 H821 110.0 no
H822 C82 H821 109.4 no
S80 C82 H823 109.9 no
H822 C82 H823 108.8 no
H821 C82 H823 109.3 no
C64 C165 H1652 109.6 no
C64 C165 H1651 109.8 no
H1652 C165 H1651 109.1 no
C64 C165 H1653 109.7 no
H1652 C165 H1653 109.4 no
H1651 C165 H1653 109.3 no
C64 C166 H1661 109.4 no
C64 C166 H1663 110.2 no
H1661 C166 H1663 109.0 no
C64 C166 H1662 109.9 no
H1661 C166 H1662 108.8 no
H1663 C166 H1662 109.5 no
C64 C167 H1673 110.0 no
C64 C167 H1672 109.1 no
H1673 C167 H1672 109.4 no
C64 C167 H1671 109.7 no
H1673 C167 H1671 109.3 no
H1672 C167 H1671 109.3 no

loop_
_geom_bond_atom_site_label_1
_geom_bond_atom_site_label_2
_geom_bond_distance
_geom_bond_publ_flag
O1 C2 1.215(4) yes
C2 C3 1.491(5) yes
C2 C45 1.511(5) yes
C3 C4 1.504(5) yes
C3 C48 1.336(5) yes
C4 C5 1.530(5) yes
C4 H41 0.967 no
C4 H42 0.976 no
C5 C6 1.388(5) yes
C5 C63 1.402(5) yes
C6 O7 1.404(4) yes
C6 C60 1.395(5) yes
O7 C8 1.447(4) yes
C8 C9 1.495(5) yes
C8 H81 0.972 no
C8 H82 0.984 no
C9 O10 1.441(4) yes
C9 H91 0.969 no
C9 H92 0.968 no
O10 C11 1.360(4) yes
C11 C12 1.407(5) yes
C11 C78 1.395(5) yes
C12 C13 1.367(5) yes
C12 H121 0.936 no
C13 C14 1.395(5) yes
C13 H131 0.939 no
C14 O15 1.384(4) yes
C14 C77 1.377(6) yes
O15 C16 1.441(5) yes
C16 C17 1.484(6) yes
C16 H161 0.985 no
C16 H162 0.979 no
C17 N18 1.462(5) yes
C17 H171 0.974 no
C17 H172 0.972 no
N18 C19 1.331(5) yes
N18 H181 0.866 no
C19 O20 1.232(5) yes
C19 C21 1.505(5) yes
C21 C22 1.377(5) yes
C21 C76 1.405(6) yes
C22 C23 1.399(6) yes
C22 H221 0.919 no
C23 C24 1.511(6) yes
C23 C74 1.386(7) yes
C24 O25 1.221(5) yes
C24 N26 1.339(6) yes
N26 C27 1.458(6) yes
N26 H261 0.871 no
C27 C28 1.457(7) yes
C27 H271 0.977 no
C27 H272 0.973 no
C28 O29 1.362(6) yes
C28 H281 0.977 no
C28 H282 0.965 no
O29 C30 1.411(6) yes
C30 C31 1.350(8) yes
C30 C73 1.339(7) yes
C31 C32 1.464(7) yes
C31 H311 0.929 no
C32 C33 1.325(7) yes
C32 H321 0.938 no
C33 O34 1.382(5) yes
C33 C72 1.408(7) yes
O34 C35 1.429(5) yes
C35 C36 1.504(5) yes
C35 H352 0.960 no
C35 H351 0.961 no
C36 O37 1.430(5) yes
C36 H361 0.970 no
C36 H362 0.975 no
O37 C38 1.390(4) yes
C38 C39 1.394(5) yes
C38 C43 1.402(5) yes
C39 C40 1.406(5) yes
C39 C54 1.528(5) yes
C40 C41 1.403(5) yes
C40 H401 0.947 no
C41 C42 1.398(5) yes
C41 C50 1.512(5) yes
C42 C43 1.385(5) yes
C42 H421 0.931 no
C43 C44 1.531(5) yes
C44 C45 1.501(5) yes
C44 H442 0.976 no
C44 H441 0.956 no
C45 C46 1.338(5) yes
C46 C47 1.473(6) yes
C46 H461 0.937 no
C47 C48 1.451(6) yes
C47 O49 1.243(5) yes
C48 H481 0.941 no
C50 C51 1.521(6) yes
C50 C52 1.551(6) yes
C50 C53 1.532(7) yes
C51 H511 0.964 no
C51 H512 0.964 no
C51 H513 0.977 no
C52 H521 0.960 no
C52 H522 0.975 no
C52 H523 0.976 no
C53 H533 0.960 no
C53 H532 0.955 no
C53 H531 0.964 no
C54 C55 1.528(5) yes
C54 H542 0.964 no
C54 H541 0.971 no
C55 C56 1.491(5) yes
C55 C70 1.335(5) yes
C56 O57 1.225(4) yes
C56 C58 1.519(5) yes
C58 C59 1.503(6) yes
C58 C68 1.344(5) yes
C59 C60 1.517(5) yes
C59 H591 0.972 no
C59 H592 0.966 no
C60 C61 1.399(5) yes
C61 C62 1.401(5) yes
C61 H611 0.927 no
C62 C63 1.393(5) yes
C62 C64 1.533(5) yes
C63 H631 0.936 no
C64 C65 1.520(8) yes
C64 C66 1.540(9) yes
C64 C67 1.523(8) yes
C64 C165 1.586(15) yes
C64 C166 1.521(14) yes
C64 C167 1.555(18) yes
C65 H652 0.966 no
C65 H651 0.963 no
C65 H653 0.952 no
C66 H661 0.957 no
C66 H662 0.964 no
C66 H663 0.964 no
C67 H671 0.968 no
C67 H672 0.958 no
C67 H673 0.960 no
C68 C69 1.471(6) yes
C68 H681 0.931 no
C69 C70 1.476(6) yes
C69 O71 1.220(5) yes
C70 H701 0.947 no
C72 C73 1.378(7) yes
C72 H721 0.934 no
C73 H731 0.949 no
C74 N75 1.332(7) yes
C74 H741 0.931 no
N75 C76 1.334(6) yes
C76 H761 0.940 no
C77 C78 1.399(6) yes
C77 H771 0.928 no
C78 H781 0.944 no
O79 S80 1.515(3) yes
S80 C81 1.774(3) yes
S80 C82 1.793(4) yes
C81 H811 0.951 no
C81 H813 0.941 no
C81 H812 0.947 no
C82 H822 0.971 no
C82 H821 0.955 no
C82 H823 0.957 no
C165 H1652 0.959 no
C165 H1651 0.963 no
C165 H1653 0.962 no
C166 H1661 0.963 no
C166 H1663 0.964 no
C166 H1662 0.962 no
C167 H1673 0.962 no
C167 H1672 0.962 no
C167 H1671 0.957 no

loop_
_geom_hbond_atom_site_label_D
_geom_hbond_atom_site_label_H
_geom_hbond_atom_site_label_A
_geom_hbond_site_symmetry_A
_geom_hbond_angle_DHA
_geom_hbond_distance_DH
_geom_hbond_distance_HA
_geom_hbond_distance_DA
_geom_hbond_publ_flag
C32 H321 O20 1_455 120.49(16) 0.938 2.550 3.132(7) yes
C35 H352 O20 1_455 155.95(11) 0.960 2.591 3.490(7) yes
C68 H681 O10 . 145.16(11) 0.931 2.585 3.391(7) yes
C70 H701 O34 . 150.66(11) 0.947 2.483 3.341(7) yes
C78 H781 O79 2_676 157.76(12) 0.944 2.561 3.454(7) yes
C82 H822 O57 2_666 152.32(11) 0.971 2.431 3.321(7) yes
N26 H261 O79 . 174.38(16) 0.871 2.171 3.039(7) yes
C81 H812 O71 . 124.24(13) 0.947 2.567 3.198(7) yes
N18 H181 O79 . 168.05(11) 0.866 2.335 3.188(7) yes
C28 H281 O49 2_576 133.60(15) 0.977 2.489 3.241(7) yes
